data_8101407
loop_
_publ_author_name
'Chen, Changneng'
'Hauptmann, Ralf'
'Lackmann, J\"org'
'Henkel, Gerald'

_publ_section_title
;
Crystal structure of tetramethylammonium anti-bis(\m-methanethiolato)-
tetrakis(methanethiolato)diiron(II), [(CH~3~)~4~N]~2~[Fe~2~(SCH~3~)
~6~]
;
_journal_issue 1
_journal_name_full 'Zeitschrift f\"ur Kristallographie - New Crystal Structures'
_journal_page_first 137
_journal_page_last 138
_journal_volume 214
_journal_year 1999
_chemical_formula_moiety '[(CH~3~)~4~N]~2~[Fe~2~(SCH~3~)~6~]'
_chemical_formula_structural '[(CH3)4N]2[Fe2(SCH3)6]'
_chemical_formula_sum 'C14 H42 Fe2 N2 S6'
_chemical_formula_weight 542.56
_space_group_IT_number 14
_symmetry_cell_setting monoclinic
_symmetry_space_group_name_Hall '-P 2yn'
_symmetry_space_group_name_H-M 'P 1 21/n 1'
_cell_angle_alpha 90.00
_cell_angle_beta 92.00(1)
_cell_angle_gamma 90.00
_cell_formula_units_Z 2
_cell_length_a 9.671(2)
_cell_length_b 9.324(1)
_cell_length_c 15.170(2)
_cell_measurement_temperature 150
_cell_volume 1367.1(4)
_exptl_crystal_density_diffrn 1.318
_refine_ls_R_factor_obs 0.0253
_refine_ls_wR_factor_obs 0.0621
_cod_original_sg_symbol_H-M 'P 21/n'
_cod_database_code 8101407

loop_
_symmetry_equiv_pos_as_xyz
'x, y, z'
'-x+1/2, y+1/2, -z+1/2'
'-x, -y, -z'
'x-1/2, -y-1/2, z-1/2'

loop_
_atom_site_aniso_label
_atom_site_aniso_U_11
_atom_site_aniso_U_22
_atom_site_aniso_U_33
_atom_site_aniso_U_23
_atom_site_aniso_U_13
_atom_site_aniso_U_12
Fe 0.02759(14) 0.02565(14) 0.02199(13) -0.00106(9) 0.00022(9) -0.00070(10)
S1 0.0248(2) 0.0384(3) 0.0250(2) -0.00525(17) -0.00077(16) 0.00312(18)
S2 0.0281(2) 0.0329(2) 0.0298(2) -0.00421(18) 0.00041(17) -0.00213(18)
S3 0.0328(2) 0.0275(2) 0.0230(2) 0.00573(16) 0.00041(16) 0.00151(17)
C1 0.0307(10) 0.0568(14) 0.0303(10) -0.0026(9) -0.0040(8) 0.0050(10)
C2 0.0554(14) 0.0347(11) 0.0473(13) -0.0053(10) -0.0082(11) -0.0072(10)
C3 0.0353(10) 0.0380(11) 0.0309(10) 0.0040(8) -0.0012(8) 0.0073(9)
N 0.0215(7) 0.0292(8) 0.0232(7) -0.0030(6) 0.0009(5) 0.0021(6)
C4 0.0295(9) 0.0400(11) 0.0278(9) -0.0028(8) -0.0044(7) 0.0030(8)
C5 0.0223(9) 0.0425(11) 0.0323(9) -0.0053(8) 0.0041(7) -0.0008(8)
C6 0.0318(10) 0.0316(10) 0.0273(9) -0.0066(7) 0.0058(7) 0.0009(8)
C7 0.0318(10) 0.0292(9) 0.0365(10) -0.0003(8) 0.0008(8) 0.0029(8)

loop_
_atom_site_label
_atom_site_type_symbol
_atom_site_fract_x
_atom_site_fract_y
_atom_site_fract_z
_atom_site_U_iso_or_equiv
_atom_site_thermal_displace_type
_atom_site_occupancy
_atom_site_symmetry_multiplicity
_atom_site_calc_flag
_atom_site_refinement_flags
_atom_site_disorder_assembly
_atom_site_disorder_group
Fe Fe 0.07439(3) 0.10936(3) 0.051310(15) 0.02509(8) Uani 1 4 d . . .
S1 S -0.03734(4) 0.19107(5) 0.17312(3) 0.02941(11) Uani 1 4 d . . .
S2 S 0.29169(5) 0.19432(5) 0.02426(3) 0.03027(11) Uani 1 4 d . . .
S3 S -0.08757(5) 0.14244(5) -0.06840(3) 0.02778(11) Uani 1 4 d . . .
C1 C 0.0661(2) 0.1389(3) 0.27012(14) 0.0394(5) Uani 1 4 d . . .
H1 H 0.104(3) 0.050(3) 0.2628(16) 0.0465(14) Uiso 1 4 d . . .
H2 H 0.138(3) 0.207(3) 0.2801(16) 0.0465(14) Uiso 1 4 d . . .
H3 H 0.013(3) 0.133(3) 0.3217(17) 0.0465(14) Uiso 1 4 d . . .
C2 C 0.2819(3) 0.3878(2) 0.03800(18) 0.0461(5) Uani 1 4 d . . .
H4 H 0.348(3) 0.432(3) 0.0051(17) 0.0465(14) Uiso 1 4 d . . .
H5 H 0.193(3) 0.424(3) 0.0182(16) 0.0465(14) Uiso 1 4 d . . .
H6 H 0.292(3) 0.410(3) 0.0976(18) 0.0465(14) Uiso 1 4 d . . .
C3 C -0.2502(2) 0.2033(2) -0.02390(14) 0.0348(4) Uani 1 4 d . . .
H7 H -0.238(2) 0.227(3) 0.0348(17) 0.0465(14) Uiso 1 4 d . . .
H8 H -0.281(2) 0.285(3) -0.0535(16) 0.0465(14) Uiso 1 4 d . . .
H9 H -0.314(3) 0.138(3) -0.0263(17) 0.0465(14) Uiso 1 4 d . . .
N N 0.43450(14) -0.09970(16) -0.23681(9) 0.0247(3) Uani 1 4 d . . .
C4 C 0.3432(2) -0.0837(2) -0.31774(13) 0.0326(4) Uani 1 4 d . . .
H10 H 0.352(3) 0.008(3) -0.3397(17) 0.0465(14) Uiso 1 4 d . . .
H11 H 0.250(3) -0.101(2) -0.3019(16) 0.0465(14) Uiso 1 4 d . . .
H12 H 0.372(3) -0.147(3) -0.3620(17) 0.0465(14) Uiso 1 4 d . . .
C5 C 0.58062(19) -0.0662(2) -0.25854(13) 0.0323(4) Uani 1 4 d . . .
H13 H 0.610(3) -0.130(3) -0.3003(17) 0.0465(14) Uiso 1 4 d . . .
H14 H 0.634(3) -0.078(3) -0.2067(17) 0.0465(14) Uiso 1 4 d . . .
H15 H 0.582(3) 0.029(3) -0.2793(16) 0.0465(14) Uiso 1 4 d . . .
C6 C 0.3885(2) 0.0023(2) -0.16708(12) 0.0301(4) Uani 1 4 d . . .
H16 H 0.446(3) -0.014(2) -0.1189(17) 0.0465(14) Uiso 1 4 d . . .
H17 H 0.396(3) 0.096(3) -0.1898(17) 0.0465(14) Uiso 1 4 d . . .
H18 H 0.298(3) -0.025(3) -0.1531(16) 0.0465(14) Uiso 1 4 d . . .
C7 C 0.4256(2) -0.2503(2) -0.20394(14) 0.0325(4) Uani 1 4 d . . .
H19 H 0.329(3) -0.269(3) -0.1919(15) 0.0465(14) Uiso 1 4 d . . .
H20 H 0.482(3) -0.259(3) -0.1499(17) 0.0465(14) Uiso 1 4 d . . .
H21 H 0.455(3) -0.312(3) -0.2471(17) 0.0465(14) Uiso 1 4 d . . .

loop_
_geom_bond_atom_site_label_1
_geom_bond_atom_site_label_2
_geom_bond_distance
_geom_bond_site_symmetry_2
_geom_bond_publ_flag
Fe S2 2.2962(7) . yes
Fe S1 2.3026(6) . yes
Fe S3 2.3650(6) 3 yes
Fe S3 2.3765(6) . yes
Fe Fe 2.9149(6) 3 no
S1 C1 1.817(2) . no
S2 C2 1.819(2) . no
S3 C3 1.824(2) . no
S3 Fe 2.3650(6) 3 no
N C7 1.494(2) . no
N C4 1.495(2) . no
N C5 1.495(2) . no
N C6 1.501(2) . no
